data_4132572
loop_
_publ_author_name
'Zhou, Jiong'
'Zhang, Yuzhen'
'Yu, Guocan'
'Crawley, Matthew R.'
'Fulong, Cressa Ria P.'
'Friedman, Alan E.'
'Sengupta, Sanghamitra'
'Sun, Jifu'
'Li, Qing'
'Huang, Feihe'
'Cook, Timothy R.'

_publ_section_title
;
 Highly Emissive Self-Assembled BODIPY-Platinum Supramolecular Triangles.
;
_journal_issue 24
_journal_name_full 'Journal of the American Chemical Society'
_journal_page_first 7730
_journal_page_last 7736
_journal_paper_doi 10.1021/jacs.8b04929
_journal_volume 140
_journal_year 2018
_chemical_formula_moiety 'C33 H25 B F2 N4'
_chemical_formula_sum 'C33 H25 B F2 N4'
_chemical_formula_weight 526.38
_space_group_crystal_system monoclinic
_space_group_IT_number 14
_space_group_name_Hall '-P 2yn'
_space_group_name_H-M_alt 'P 1 21/n 1'
_atom_sites_solution_hydrogens geom
_atom_sites_solution_primary direct
_audit_creation_date 2018-02-03
_audit_creation_method
;
Olex2 1.2
(compiled 2017.08.10 svn.r3458 for OlexSys, GUI svn.r5381)
;
_cell_angle_alpha 90
_cell_angle_beta 94.9492(19)
_cell_angle_gamma 90
_cell_formula_units_Z 4
_cell_length_a 6.8589(4)
_cell_length_b 18.4294(11)
_cell_length_c 20.7665(12)
_cell_measurement_reflns_used 9984
_cell_measurement_temperature 114.44
_cell_measurement_theta_max 26.38
_cell_measurement_theta_min 2.96
_cell_volume 2615.2(3)
_computing_cell_refinement 'SAINT v8.37A (Bruker, 2015)'
_computing_data_reduction 'SAINT v8.37A (Bruker, 2015)'
_computing_molecular_graphics 'Olex2 (Dolomanov et al., 2009)'
_computing_publication_material 'Olex2 (Dolomanov et al., 2009)'
_computing_structure_refinement 'ShelXL (Sheldrick, 2015)'
_computing_structure_solution 'ShelXS (Sheldrick, 2008)'
_diffrn_ambient_temperature 114.44
_diffrn_detector_area_resol_mean 10.42
_diffrn_detector_type 'CMOS area detector'
_diffrn_measured_fraction_theta_full 0.999
_diffrn_measured_fraction_theta_max 0.993
_diffrn_measurement_device 'three-circle diffractometer'
_diffrn_measurement_device_type 'Bruker PHOTON-100 area detector'
_diffrn_measurement_method '\w and \f scans'
_diffrn_radiation_type MoK\a
_diffrn_radiation_wavelength 0.71073
_diffrn_reflns_av_R_equivalents 0.0824
_diffrn_reflns_av_unetI/netI 0.0437
_diffrn_reflns_Laue_measured_fraction_full 0.999
_diffrn_reflns_Laue_measured_fraction_max 0.993
_diffrn_reflns_limit_h_max 8
_diffrn_reflns_limit_h_min -7
_diffrn_reflns_limit_k_max 23
_diffrn_reflns_limit_k_min -23
_diffrn_reflns_limit_l_max 25
_diffrn_reflns_limit_l_min -26
_diffrn_reflns_number 47670
_diffrn_reflns_point_group_measured_fraction_full 0.999
_diffrn_reflns_point_group_measured_fraction_max 0.993
_diffrn_reflns_theta_full 25.242
_diffrn_reflns_theta_max 26.478
_diffrn_reflns_theta_min 2.960
_exptl_absorpt_coefficient_mu 0.089
_exptl_absorpt_correction_T_max 0.7454
_exptl_absorpt_correction_T_min 0.6607
_exptl_absorpt_correction_type multi-scan
_exptl_absorpt_process_details
'SADABS-2014/5 (Bruker,2014/5) was used for absorption correction. wR2(int) was 0.1046 before and 0.0625 after correction. The Ratio of minimum to maximum transmission is 0.8864. The \l/2 correction factor is Not present.'
_exptl_crystal_colour 'clear greenish red'
_exptl_crystal_colour_lustre clear
_exptl_crystal_colour_modifier greenish
_exptl_crystal_colour_primary red
_exptl_crystal_density_diffrn 1.337
_exptl_crystal_description prism
_exptl_crystal_F_000 1096
_exptl_crystal_size_max 0.9
_exptl_crystal_size_mid 0.5
_exptl_crystal_size_min 0.11
_refine_diff_density_max 0.241
_refine_diff_density_min -0.253
_refine_diff_density_rms 0.051
_refine_ls_extinction_method none
_refine_ls_goodness_of_fit_ref 1.052
_refine_ls_hydrogen_treatment constr
_refine_ls_matrix_type full
_refine_ls_number_parameters 365
_refine_ls_number_reflns 5374
_refine_ls_number_restraints 0
_refine_ls_restrained_S_all 1.052
_refine_ls_R_factor_all 0.0800
_refine_ls_R_factor_gt 0.0488
_refine_ls_shift/su_max 0.000
_refine_ls_shift/su_mean 0.000
_refine_ls_structure_factor_coef Fsqd
_refine_ls_weighting_details 'w=1/[\s^2^(Fo^2^)+(0.0388P)^2^+1.4284P] where P=(Fo^2^+2Fc^2^)/3'
_refine_ls_weighting_scheme calc
_refine_ls_wR_factor_gt 0.0929
_refine_ls_wR_factor_ref 0.1048
_reflns_Friedel_coverage 0.000
_reflns_number_gt 3970
_reflns_number_total 5374
_reflns_threshold_expression 'I > 2\s(I)'
_cod_data_source_file ja8b04929_si_002.cif
_cod_data_source_block mrc_jiong_9_5_0m
_cod_database_code 4132572
_shelx_shelxl_version_number 2014/7
_shelx_space_group_comment
;
The symmetry employed for this shelxl refinement is uniquely defined
by the following loop, which should always be used as a source of
symmetry information in preference to the above space-group names.
They are only intended as comments.
;
_shelx_estimated_absorpt_t_max 0.990
_shelx_estimated_absorpt_t_min 0.924
_olex2_refinement_description
;
1. Fixed Uiso
 At 1.2 times of:
  All C(H) groups
 At 1.5 times of:
  All C(H,H,H) groups
2.a Aromatic/amide H refined with riding coordinates:
 C13(H13), C14(H14), C15(H15), C16(H16), C17(H17), C22(H22), C23(H23),
 C25(H25), C26(H26), C29(H29), C30(H30), C32(H32), C33(H33)
2.b Idealised Me refined as rotating group:
 C10(H10A,H10B,H10C), C11(H11A,H11B,H11C), C18(H18A,H18B,H18C), C19(H19A,H19B,
 H19C)
;
_olex2_submission_special_instructions 'No special instructions were received'

loop_
_space_group_symop_operation_xyz
'x, y, z'
'-x+1/2, y+1/2, -z+1/2'
'-x, -y, -z'
'x-1/2, -y-1/2, z-1/2'

loop_
_atom_site_label
_atom_site_type_symbol
_atom_site_fract_x
_atom_site_fract_y
_atom_site_fract_z
_atom_site_U_iso_or_equiv
_atom_site_adp_type
_atom_site_occupancy
_atom_site_site_symmetry_order
_atom_site_calc_flag
_atom_site_refinement_flags_posn
F1 F 0.37536(15) 0.59703(5) 0.01240(5) 0.0224(2) Uani 1 1 d .
F2 F 0.55192(15) 0.68865(6) 0.06133(5) 0.0233(3) Uani 1 1 d .
N1 N 0.2855(2) 0.71994(8) -0.01704(7) 0.0150(3) Uani 1 1 d .
N2 N 0.5913(2) 0.66384(8) -0.05123(7) 0.0144(3) Uani 1 1 d .
N3 N -0.8025(3) 0.96100(10) 0.07435(9) 0.0325(4) Uani 1 1 d .
N4 N 1.6327(3) 0.48141(9) -0.23599(9) 0.0325(4) Uani 1 1 d .
C1 C 0.1411(3) 0.74142(9) 0.01850(8) 0.0170(4) Uani 1 1 d .
C2 C 0.0168(3) 0.79014(9) -0.01844(8) 0.0165(4) Uani 1 1 d .
C3 C 0.0924(2) 0.80014(9) -0.07798(8) 0.0153(4) Uani 1 1 d .
C4 C 0.2604(2) 0.75512(9) -0.07725(8) 0.0139(4) Uani 1 1 d .
C5 C 0.3932(2) 0.74353(9) -0.12343(8) 0.0142(4) Uani 1 1 d .
C6 C 0.5541(2) 0.69754(9) -0.11156(8) 0.0135(4) Uani 1 1 d .
C7 C 0.7020(2) 0.67655(9) -0.15138(8) 0.0153(4) Uani 1 1 d .
C8 C 0.8302(3) 0.63213(9) -0.11313(8) 0.0163(4) Uani 1 1 d .
C9 C 0.7567(2) 0.62485(9) -0.05200(8) 0.0156(4) Uani 1 1 d .
C10 C 0.1243(3) 0.71879(11) 0.08636(9) 0.0243(4) Uani 1 1 d .
H10A H 0.1676 0.6683 0.0920 0.036 Uiso 1 1 calc GR
H10B H -0.0123 0.7229 0.0964 0.036 Uiso 1 1 calc GR
H10C H 0.2065 0.7502 0.1155 0.036 Uiso 1 1 calc GR
C11 C 0.0105(3) 0.85228(10) -0.12826(8) 0.0194(4) Uani 1 1 d .
H11A H 0.1176 0.8793 -0.1455 0.029 Uiso 1 1 calc GR
H11B H -0.0776 0.8863 -0.1089 0.029 Uiso 1 1 calc GR
H11C H -0.0623 0.8255 -0.1634 0.029 Uiso 1 1 calc GR
C12 C 0.3632(2) 0.78141(9) -0.18652(8) 0.0144(4) Uani 1 1 d .
C13 C 0.2271(3) 0.75501(10) -0.23428(8) 0.0190(4) Uani 1 1 d .
H13 H 0.1549 0.7123 -0.2268 0.023 Uiso 1 1 calc R
C14 C 0.1972(3) 0.79122(11) -0.29285(9) 0.0241(4) Uani 1 1 d .
H14 H 0.1043 0.7733 -0.3256 0.029 Uiso 1 1 calc R
C15 C 0.3020(3) 0.85318(11) -0.30371(9) 0.0248(4) Uani 1 1 d .
H15 H 0.2802 0.8780 -0.3438 0.030 Uiso 1 1 calc R
C16 C 0.4390(3) 0.87945(10) -0.25650(9) 0.0240(4) Uani 1 1 d .
H16 H 0.5116 0.9220 -0.2643 0.029 Uiso 1 1 calc R
C17 C 0.4698(3) 0.84335(10) -0.19777(9) 0.0194(4) Uani 1 1 d .
H17 H 0.5640 0.8611 -0.1653 0.023 Uiso 1 1 calc R
C18 C 0.7193(3) 0.69208(10) -0.22143(8) 0.0189(4) Uani 1 1 d .
H18A H 0.5918 0.6850 -0.2457 0.028 Uiso 1 1 calc GR
H18B H 0.8152 0.6590 -0.2380 0.028 Uiso 1 1 calc GR
H18C H 0.7623 0.7423 -0.2264 0.028 Uiso 1 1 calc GR
C19 C 0.8375(3) 0.57887(10) 0.00256(9) 0.0209(4) Uani 1 1 d .
H19A H 0.8063 0.6007 0.0435 0.031 Uiso 1 1 calc GR
H19B H 0.9798 0.5753 0.0018 0.031 Uiso 1 1 calc GR
H19C H 0.7797 0.5303 -0.0016 0.031 Uiso 1 1 calc GR
C20 C -0.1541(3) 0.82327(10) 0.00198(8) 0.0183(4) Uani 1 1 d .
C21 C -0.3009(3) 0.85117(10) 0.01713(9) 0.0206(4) Uani 1 1 d .
C22 C -0.7645(3) 0.95661(10) 0.01258(10) 0.0241(4) Uani 1 1 d .
H22 H -0.8528 0.9795 -0.0189 0.029 Uiso 1 1 calc R
C23 C -0.6048(3) 0.92083(10) -0.00864(9) 0.0214(4) Uani 1 1 d .
H23 H -0.5851 0.9198 -0.0534 0.026 Uiso 1 1 calc R
C24 C -0.4731(3) 0.88640(10) 0.03607(9) 0.0199(4) Uani 1 1 d .
C25 C -0.5133(3) 0.88921(12) 0.10041(10) 0.0344(5) Uani 1 1 d .
H25 H -0.4303 0.8654 0.1328 0.041 Uiso 1 1 calc R
C26 C -0.6755(3) 0.92706(14) 0.11672(11) 0.0428(6) Uani 1 1 d .
H26 H -0.6987 0.9292 0.1611 0.051 Uiso 1 1 calc R
C27 C 1.0007(3) 0.59811(9) -0.13286(8) 0.0178(4) Uani 1 1 d .
C28 C 1.1438(3) 0.57061(10) -0.15223(9) 0.0191(4) Uani 1 1 d .
C29 C 1.4849(3) 0.51305(11) -0.27124(10) 0.0288(5) Uani 1 1 d .
H29 H 1.4911 0.5153 -0.3167 0.035 Uiso 1 1 calc R
C30 C 1.3236(3) 0.54270(10) -0.24589(9) 0.0234(4) Uani 1 1 d .
H30 H 1.2225 0.5646 -0.2735 0.028 Uiso 1 1 calc R
C31 C 1.3103(3) 0.54024(9) -0.17904(9) 0.0176(4) Uani 1 1 d .
C32 C 1.4625(3) 0.50671(10) -0.14160(9) 0.0208(4) Uani 1 1 d .
H32 H 1.4602 0.5032 -0.0960 0.025 Uiso 1 1 calc R
C33 C 1.6173(3) 0.47857(11) -0.17219(11) 0.0295(5) Uani 1 1 d .
H33 H 1.7200 0.4556 -0.1461 0.035 Uiso 1 1 calc R
B1 B 0.4524(3) 0.66576(11) 0.00413(9) 0.0157(4) Uani 1 1 d .

loop_
_atom_site_aniso_label
_atom_site_aniso_U_11
_atom_site_aniso_U_22
_atom_site_aniso_U_33
_atom_site_aniso_U_23
_atom_site_aniso_U_13
_atom_site_aniso_U_12
F1 0.0212(6) 0.0192(5) 0.0278(6) 0.0059(4) 0.0066(4) 0.0025(4)
F2 0.0225(6) 0.0339(6) 0.0130(5) -0.0019(4) -0.0012(4) 0.0060(5)
N1 0.0154(8) 0.0157(7) 0.0143(7) -0.0003(6) 0.0037(6) 0.0012(6)
N2 0.0129(8) 0.0158(7) 0.0143(7) -0.0005(6) 0.0001(6) 0.0032(6)
N3 0.0245(10) 0.0359(10) 0.0382(10) -0.0032(8) 0.0099(8) 0.0112(8)
N4 0.0226(10) 0.0299(10) 0.0473(11) -0.0102(8) 0.0157(8) -0.0021(8)
C1 0.0159(10) 0.0170(9) 0.0187(9) -0.0037(7) 0.0047(7) -0.0010(7)
C2 0.0135(9) 0.0149(9) 0.0216(9) -0.0030(7) 0.0045(7) -0.0001(7)
C3 0.0107(9) 0.0158(9) 0.0191(9) -0.0035(7) 0.0000(7) -0.0003(7)
C4 0.0139(9) 0.0143(8) 0.0132(8) 0.0002(7) -0.0001(7) -0.0009(7)
C5 0.0137(9) 0.0144(8) 0.0140(9) -0.0026(7) -0.0008(7) -0.0026(7)
C6 0.0124(9) 0.0154(9) 0.0127(8) -0.0001(7) 0.0009(6) -0.0006(7)
C7 0.0130(9) 0.0150(9) 0.0179(9) -0.0033(7) 0.0016(7) -0.0023(7)
C8 0.0120(9) 0.0165(9) 0.0206(9) -0.0030(7) 0.0020(7) 0.0004(7)
C9 0.0117(9) 0.0156(9) 0.0192(9) -0.0026(7) -0.0005(7) 0.0003(7)
C10 0.0247(11) 0.0297(11) 0.0196(10) 0.0019(8) 0.0088(8) 0.0039(9)
C11 0.0155(10) 0.0206(10) 0.0220(9) 0.0005(8) 0.0007(7) 0.0053(7)
C12 0.0114(9) 0.0174(9) 0.0147(8) 0.0005(7) 0.0036(7) 0.0039(7)
C13 0.0180(10) 0.0203(9) 0.0185(9) -0.0008(7) 0.0006(7) -0.0002(7)
C14 0.0257(11) 0.0314(11) 0.0145(9) -0.0005(8) -0.0019(7) 0.0052(9)
C15 0.0309(12) 0.0280(11) 0.0164(9) 0.0068(8) 0.0082(8) 0.0118(9)
C16 0.0225(11) 0.0211(10) 0.0302(11) 0.0067(8) 0.0123(8) 0.0034(8)
C17 0.0133(9) 0.0228(10) 0.0226(9) -0.0007(8) 0.0034(7) 0.0020(7)
C18 0.0160(10) 0.0249(10) 0.0165(9) -0.0023(8) 0.0044(7) 0.0011(8)
C19 0.0171(10) 0.0224(10) 0.0229(10) 0.0020(8) 0.0005(7) 0.0072(8)
C20 0.0166(10) 0.0183(9) 0.0205(9) -0.0012(7) 0.0051(7) -0.0002(7)
C21 0.0186(10) 0.0209(10) 0.0225(10) -0.0010(8) 0.0039(7) -0.0008(8)
C22 0.0148(10) 0.0229(10) 0.0342(11) -0.0027(8) 0.0009(8) 0.0010(8)
C23 0.0173(10) 0.0220(10) 0.0252(10) -0.0052(8) 0.0034(7) -0.0007(8)
C24 0.0148(10) 0.0188(9) 0.0270(10) -0.0050(8) 0.0062(7) -0.0003(7)
C25 0.0326(13) 0.0443(13) 0.0271(11) 0.0029(10) 0.0073(9) 0.0169(10)
C26 0.0410(15) 0.0601(16) 0.0299(12) 0.0022(11) 0.0172(10) 0.0224(12)
C27 0.0168(10) 0.0168(9) 0.0198(9) -0.0001(7) 0.0023(7) -0.0003(7)
C28 0.0183(10) 0.0184(9) 0.0206(9) 0.0006(7) 0.0028(7) -0.0007(8)
C29 0.0282(12) 0.0292(11) 0.0311(11) -0.0067(9) 0.0139(9) -0.0066(9)
C30 0.0229(11) 0.0210(10) 0.0269(10) -0.0001(8) 0.0051(8) -0.0012(8)
C31 0.0140(9) 0.0131(9) 0.0264(10) -0.0033(7) 0.0053(7) -0.0014(7)
C32 0.0166(10) 0.0182(9) 0.0278(10) -0.0019(8) 0.0034(7) -0.0014(7)
C33 0.0173(11) 0.0234(11) 0.0478(13) -0.0024(9) 0.0034(9) 0.0030(8)
B1 0.0140(11) 0.0177(10) 0.0154(9) 0.0005(8) 0.0019(8) 0.0029(8)

loop_
_atom_type_symbol
_atom_type_description
_atom_type_scat_dispersion_real
_atom_type_scat_dispersion_imag
_atom_type_scat_source
C C 0.0033 0.0016 'International Tables Vol C Tables 4.2.6.8 and 6.1.1.4'
H H 0.0000 0.0000 'International Tables Vol C Tables 4.2.6.8 and 6.1.1.4'
B B 0.0013 0.0007 'International Tables Vol C Tables 4.2.6.8 and 6.1.1.4'
F F 0.0171 0.0103 'International Tables Vol C Tables 4.2.6.8 and 6.1.1.4'
N N 0.0061 0.0033 'International Tables Vol C Tables 4.2.6.8 and 6.1.1.4'

loop_
_geom_angle_atom_site_label_1
_geom_angle_atom_site_label_2
_geom_angle_atom_site_label_3
_geom_angle
C1 N1 C4 108.26(14)
C1 N1 B1 126.39(14)
C4 N1 B1 125.35(14)
C6 N2 B1 125.05(14)
C9 N2 C6 108.37(14)
C9 N2 B1 126.33(14)
C22 N3 C26 115.74(17)
C29 N4 C33 116.08(17)
N1 C1 C2 109.04(15)
N1 C1 C10 124.05(16)
C2 C1 C10 126.86(16)
C1 C2 C20 125.79(16)
C3 C2 C1 108.17(15)
C3 C2 C20 126.04(16)
C2 C3 C4 106.09(15)
C2 C3 C11 124.03(16)
C4 C3 C11 129.79(15)
N1 C4 C3 108.41(14)
C5 C4 N1 120.26(15)
C5 C4 C3 131.31(16)
C4 C5 C6 121.64(15)
C4 C5 C12 119.08(15)
C6 C5 C12 119.28(15)
N2 C6 C7 108.42(14)
C5 C6 N2 120.47(15)
C5 C6 C7 131.11(15)
C6 C7 C18 129.46(15)
C8 C7 C6 105.98(15)
C8 C7 C18 124.42(16)
C7 C8 C9 108.10(15)
C7 C8 C27 126.07(16)
C9 C8 C27 125.80(16)
N2 C9 C8 109.09(15)
N2 C9 C19 123.80(16)
C8 C9 C19 127.02(16)
C13 C12 C5 119.95(15)
C17 C12 C5 120.09(15)
C17 C12 C13 119.96(16)
C14 C13 C12 119.80(17)
C15 C14 C13 120.15(18)
C14 C15 C16 120.35(17)
C15 C16 C17 119.76(18)
C12 C17 C16 119.98(17)
C21 C20 C2 177.84(19)
C20 C21 C24 178.2(2)
N3 C22 C23 124.14(18)
C22 C23 C24 119.42(18)
C23 C24 C21 121.78(17)
C25 C24 C21 121.21(18)
C25 C24 C23 116.99(17)
C26 C25 C24 119.1(2)
N3 C26 C25 124.6(2)
C28 C27 C8 177.13(19)
C27 C28 C31 176.36(19)
N4 C29 C30 124.16(19)
C29 C30 C31 119.26(18)
C30 C31 C28 119.80(16)
C32 C31 C28 122.89(17)
C32 C31 C30 117.30(17)
C33 C32 C31 118.57(18)
N4 C33 C32 124.62(19)
F1 B1 N1 110.00(15)
F1 B1 N2 109.54(14)
F2 B1 F1 109.67(14)
F2 B1 N1 110.11(14)
F2 B1 N2 110.68(15)
N1 B1 N2 106.80(14)

loop_
_geom_bond_atom_site_label_1
_geom_bond_atom_site_label_2
_geom_bond_distance
F1 B1 1.389(2)
F2 B1 1.384(2)
N1 C1 1.345(2)
N1 C4 1.406(2)
N1 B1 1.554(2)
N2 C6 1.402(2)
N2 C9 1.344(2)
N2 B1 1.556(2)
N3 C22 1.333(3)
N3 C26 1.339(3)
N4 C29 1.332(3)
N4 C33 1.339(3)
C1 C2 1.417(2)
C1 C10 1.484(2)
C2 C3 1.393(2)
C2 C20 1.419(2)
C3 C4 1.419(2)
C3 C11 1.493(2)
C4 C5 1.395(2)
C5 C6 1.396(2)
C5 C12 1.483(2)
C6 C7 1.417(2)
C7 C8 1.398(2)
C7 C18 1.497(2)
C8 C9 1.412(2)
C8 C27 1.418(2)
C9 C19 1.483(2)
C12 C13 1.390(2)
C12 C17 1.387(2)
C13 C14 1.387(3)
C14 C15 1.378(3)
C15 C16 1.386(3)
C16 C17 1.389(3)
C20 C21 1.197(3)
C21 C24 1.432(3)
C22 C23 1.383(3)
C23 C24 1.391(3)
C24 C25 1.388(3)
C25 C26 1.380(3)
C27 C28 1.204(3)
C28 C31 1.427(2)
C29 C30 1.379(3)
C30 C31 1.400(3)
C31 C32 1.391(3)
C32 C33 1.385(3)
